data_7028695
loop_
_publ_author_name
'Misra, Rajneesh'
'Dhokale, Bhausaheb'
'Jadhav, Thaksen'
'Mobin, Shaikh M.'

_publ_section_title
;
 The quenching of fluorescence as an indicator of donor-strength in meso
 arylethynyl BODIPYs.
;
_journal_issue 12
_journal_name_full 'Dalton transactions (Cambridge, England : 2003)'
_journal_page_first 4854
_journal_page_last 4861
_journal_paper_doi 10.1039/c3dt53056f
_journal_volume 43
_journal_year 2014
_chemical_formula_sum 'C21 H13 B F2 N2'
_chemical_formula_weight 342.14
_chemical_name_systematic
;
 ?
;
_space_group_IT_number 13
_symmetry_cell_setting monoclinic
_symmetry_space_group_name_Hall '-P 2yc'
_symmetry_space_group_name_H-M 'P 1 2/c 1'
_atom_sites_solution_hydrogens geom
_atom_sites_solution_primary direct
_atom_sites_solution_secondary difmap
_audit_creation_method SHELXL-97
_cell_angle_alpha 90.00
_cell_angle_beta 100.699(3)
_cell_angle_gamma 90.00
_cell_formula_units_Z 4
_cell_length_a 10.1059(3)
_cell_length_b 10.4411(3)
_cell_length_c 15.6091(5)
_cell_measurement_reflns_used 4939
_cell_measurement_temperature 150(2)
_cell_measurement_theta_max 72.0138
_cell_measurement_theta_min 4.2308
_cell_volume 1618.39(9)
_computing_cell_refinement 'CrysAlis RED, Oxford Diffraction Ltd.,'
_computing_data_collection 'CrysAlis CCD, Oxford Diffraction Ltd.,'
_computing_data_reduction 'CrysAlis RED, Oxford Diffraction Ltd.,'
_computing_molecular_graphics Ortep3
_computing_publication_material Shelx97
_computing_structure_refinement 'SHELXL-97 (Sheldrick, 1997)'
_computing_structure_solution 'SHELXS-97 (Sheldrick, 1997)'
_diffrn_ambient_temperature 150(2)
_diffrn_detector_area_resol_mean 15.9948
_diffrn_measured_fraction_theta_full 0.987
_diffrn_measured_fraction_theta_max 0.987
_diffrn_measurement_device_type 'OXFORD DIFFRACTION SUPER NOVA'
_diffrn_measurement_method \w/q-scan
_diffrn_radiation_monochromator graphite
_diffrn_radiation_source 'Micro-Focus (Cu) X-ray Source'
_diffrn_radiation_type CuK\a
_diffrn_radiation_wavelength 1.5418
_diffrn_reflns_av_R_equivalents 0.0239
_diffrn_reflns_av_sigmaI/netI 0.0204
_diffrn_reflns_limit_h_max 12
_diffrn_reflns_limit_h_min -10
_diffrn_reflns_limit_k_max 11
_diffrn_reflns_limit_k_min -12
_diffrn_reflns_limit_l_max 19
_diffrn_reflns_limit_l_min -19
_diffrn_reflns_number 10226
_diffrn_reflns_theta_full 72.16
_diffrn_reflns_theta_max 72.16
_diffrn_reflns_theta_min 4.23
_exptl_absorpt_coefficient_mu 0.811
_exptl_absorpt_correction_T_max 0.8612
_exptl_absorpt_correction_T_min 0.7757
_exptl_absorpt_correction_type multi-scan
_exptl_absorpt_process_details
;
CrysAlis RED, Oxford Diffraction Ltd.,
Version 1.171.31.7 (release 18-10-2006 CrysAlis171 .NET)
(compiled Oct 18 2006,16:28:17)
Empirical absorption correction using spherical harmonics,
 implemented in SCALE3 ABSPACK scaling algorithm.
;
_exptl_crystal_colour orange
_exptl_crystal_density_diffrn 1.404
_exptl_crystal_density_method 'not measured'
_exptl_crystal_description block
_exptl_crystal_F_000 704
_exptl_crystal_size_max 0.33
_exptl_crystal_size_mid 0.26
_exptl_crystal_size_min 0.19
_refine_diff_density_max 0.198
_refine_diff_density_min -0.207
_refine_diff_density_rms 0.041
_refine_ls_extinction_coef 0.0032(5)
_refine_ls_extinction_expression Fc^*^=kFc[1+0.001xFc^2^\l^3^/sin(2\q)]^-1/4^
_refine_ls_extinction_method SHELXL
_refine_ls_goodness_of_fit_ref 1.090
_refine_ls_hydrogen_treatment riding
_refine_ls_matrix_type full
_refine_ls_number_parameters 236
_refine_ls_number_reflns 3147
_refine_ls_number_restraints 0
_refine_ls_restrained_S_all 1.090
_refine_ls_R_factor_all 0.0519
_refine_ls_R_factor_gt 0.0427
_refine_ls_shift/su_max 0.000
_refine_ls_shift/su_mean 0.000
_refine_ls_structure_factor_coef Fsqd
_refine_ls_weighting_details 'calc w=1/[\s^2^(Fo^2^)+(0.0791P)^2^+0.1597P] where P=(Fo^2^+2Fc^2^)/3'
_refine_ls_weighting_scheme calc
_refine_ls_wR_factor_gt 0.1244
_refine_ls_wR_factor_ref 0.1387
_reflns_number_gt 2590
_reflns_number_total 3147
_reflns_threshold_expression >2sigma(I)
_cod_data_source_file c3dt53056f.txt
_cod_data_source_block rm107
_cod_depositor_comments
;
The following automatic conversions were performed:

'_symmetry_cell_setting' value 'Monoclinic' changed to 'monoclinic'
according to
/usr/data/users/saulius/automatic-downloads/current/RSC/lib/dictionaries/cif_core.dic
dictionary named 'cif_core.dic' version 2.4.2 from 2011-04-26.

Automatic conversion script
Id: cif_fix_values 2281 2013-09-26 08:29:07Z andrius 
;
_cod_original_cell_volume 1618.39(8)
_cod_original_sg_symbol_H-M 'P 2/c'
_cod_database_code 7028695

loop_
_symmetry_equiv_pos_as_xyz
'x, y, z'
'-x, y, -z+1/2'
'-x, -y, -z'
'x, -y, z-1/2'

loop_
_atom_site_label
_atom_site_type_symbol
_atom_site_fract_x
_atom_site_fract_y
_atom_site_fract_z
_atom_site_U_iso_or_equiv
_atom_site_adp_type
_atom_site_occupancy
_atom_site_symmetry_multiplicity
_atom_site_calc_flag
_atom_site_refinement_flags
F1 F 0.44269(10) 0.95638(11) 0.09500(7) 0.0736(3) Uani 1 1 d .
F2 F 0.29437(12) 1.09398(9) 0.13634(7) 0.0789(4) Uani 1 1 d .
B1 B 0.30915(19) 0.97428(17) 0.10199(13) 0.0524(4) Uani 1 1 d .
N1 N 0.21631(13) 0.96188(11) 0.01130(8) 0.0481(3) Uani 1 1 d .
N2 N 0.26413(12) 0.86843(12) 0.15953(8) 0.0498(3) Uani 1 1 d .
C1 C 0.21959(18) 1.03426(15) -0.05869(11) 0.0578(4) Uani 1 1 d .
H1 H 0.2833 1.1003 -0.0614 0.069 Uiso 1 1 calc R
C2 C 0.11667(18) 0.99973(17) -0.12728(11) 0.0600(4) Uani 1 1 d .
H2 H 0.0981 1.0373 -0.1837 0.072 Uiso 1 1 calc R
C3 C 0.04745(16) 0.90145(15) -0.09790(10) 0.0529(4) Uani 1 1 d .
H3 H -0.0283 0.8580 -0.1301 0.063 Uiso 1 1 calc R
C4 C 0.10962(15) 0.87682(13) -0.01093(10) 0.0464(4) Uani 1 1 d .
C5 C 0.08238(15) 0.78627(13) 0.04890(10) 0.0457(4) Uani 1 1 d .
C6 C 0.16127(16) 0.78075(13) 0.13327(10) 0.0480(4) Uani 1 1 d .
C7 C 0.15605(17) 0.69831(16) 0.20276(11) 0.0553(4) Uani 1 1 d .
H7 H 0.0954 0.6288 0.2029 0.066 Uiso 1 1 calc R
C8 C 0.25483(18) 0.73585(18) 0.27120(11) 0.0621(4) Uani 1 1 d .
H8 H 0.2751 0.6973 0.3272 0.075 Uiso 1 1 calc R
C9 C 0.31914(17) 0.84070(17) 0.24278(11) 0.0590(4) Uani 1 1 d .
H9 H 0.3915 0.8863 0.2771 0.071 Uiso 1 1 calc R
C10 C -0.02613(16) 0.69893(13) 0.02626(10) 0.0495(4) Uani 1 1 d .
C11 C -0.11826(15) 0.62485(14) 0.00958(10) 0.0491(4) Uani 1 1 d .
C12 C -0.22768(15) 0.53624(14) -0.01018(10) 0.0482(4) Uani 1 1 d .
C13 C -0.31218(17) 0.54117(16) -0.09031(11) 0.0578(4) Uani 1 1 d .
H13 H -0.2991 0.6049 -0.1314 0.069 Uiso 1 1 calc R
C14 C -0.41771(19) 0.45216(19) -0.11141(12) 0.0670(5) Uani 1 1 d .
H14 H -0.4745 0.4552 -0.1672 0.080 Uiso 1 1 calc R
C15 C -0.43921(17) 0.36206(17) -0.05289(13) 0.0638(5) Uani 1 1 d .
H15 H -0.5104 0.3022 -0.0685 0.077 Uiso 1 1 calc R
C16 C -0.35746(16) 0.35588(14) 0.03076(11) 0.0539(4) Uani 1 1 d .
C17 C -0.3813(2) 0.26637(16) 0.09410(15) 0.0689(5) Uani 1 1 d .
H17 H -0.4531 0.2068 0.0798 0.083 Uiso 1 1 calc R
C18 C -0.3037(2) 0.26381(18) 0.17510(15) 0.0763(6) Uani 1 1 d .
H18 H -0.3229 0.2044 0.2173 0.092 Uiso 1 1 calc R
C19 C -0.1959(2) 0.34845(18) 0.19617(13) 0.0716(5) Uani 1 1 d .
H19 H -0.1409 0.3453 0.2525 0.086 Uiso 1 1 calc R
C20 C -0.16850(18) 0.43534(16) 0.13716(11) 0.0561(4) Uani 1 1 d .
H20 H -0.0940 0.4916 0.1526 0.067 Uiso 1 1 calc R
C21 C -0.24911(15) 0.44342(13) 0.05300(10) 0.0473(4) Uani 1 1 d .

loop_
_atom_site_aniso_label
_atom_site_aniso_U_11
_atom_site_aniso_U_22
_atom_site_aniso_U_33
_atom_site_aniso_U_23
_atom_site_aniso_U_13
_atom_site_aniso_U_12
F1 0.0434(6) 0.0983(8) 0.0781(7) 0.0164(6) 0.0084(5) -0.0148(5)
F2 0.0994(9) 0.0566(6) 0.0751(7) -0.0149(5) 0.0015(6) -0.0144(6)
B1 0.0464(10) 0.0522(9) 0.0569(10) -0.0038(7) 0.0054(8) -0.0106(7)
N1 0.0454(7) 0.0447(6) 0.0548(7) -0.0028(5) 0.0113(6) -0.0066(5)
N2 0.0431(7) 0.0567(7) 0.0496(7) -0.0055(5) 0.0087(5) -0.0062(5)
C1 0.0588(10) 0.0540(9) 0.0622(10) 0.0046(7) 0.0151(8) -0.0090(7)
C2 0.0630(11) 0.0621(9) 0.0543(9) 0.0047(7) 0.0095(8) -0.0034(8)
C3 0.0501(9) 0.0533(8) 0.0541(9) -0.0054(7) 0.0064(7) -0.0005(7)
C4 0.0432(8) 0.0426(7) 0.0542(8) -0.0051(6) 0.0114(6) -0.0013(6)
C5 0.0413(8) 0.0415(7) 0.0552(8) -0.0054(6) 0.0113(6) -0.0011(6)
C6 0.0448(8) 0.0465(7) 0.0544(9) -0.0032(6) 0.0138(7) -0.0042(6)
C7 0.0528(9) 0.0582(9) 0.0564(9) 0.0026(7) 0.0136(7) -0.0052(7)
C8 0.0594(11) 0.0769(11) 0.0502(9) 0.0053(8) 0.0103(8) -0.0037(8)
C9 0.0511(9) 0.0756(11) 0.0500(9) -0.0062(8) 0.0088(7) -0.0067(8)
C10 0.0476(9) 0.0460(7) 0.0559(9) -0.0009(6) 0.0117(7) -0.0022(6)
C11 0.0474(8) 0.0462(7) 0.0554(9) -0.0027(6) 0.0134(7) -0.0017(6)
C12 0.0446(8) 0.0483(7) 0.0533(8) -0.0082(6) 0.0130(7) -0.0020(6)
C13 0.0539(10) 0.0666(10) 0.0536(9) -0.0005(7) 0.0116(8) -0.0018(7)
C14 0.0521(10) 0.0851(12) 0.0595(10) -0.0149(9) -0.0007(8) -0.0060(9)
C15 0.0506(10) 0.0625(10) 0.0784(12) -0.0146(8) 0.0119(9) -0.0107(7)
C16 0.0463(9) 0.0476(8) 0.0705(10) -0.0125(7) 0.0177(8) -0.0035(6)
C17 0.0645(12) 0.0521(9) 0.0953(15) -0.0026(9) 0.0285(11) -0.0098(8)
C18 0.0901(15) 0.0634(10) 0.0825(14) 0.0135(10) 0.0341(12) 0.0012(10)
C19 0.0863(14) 0.0677(11) 0.0617(11) 0.0040(8) 0.0160(10) 0.0035(10)
C20 0.0596(10) 0.0529(8) 0.0551(9) -0.0061(7) 0.0086(8) -0.0022(7)
C21 0.0463(8) 0.0431(7) 0.0546(9) -0.0092(6) 0.0152(7) -0.0001(6)

loop_
_atom_type_symbol
_atom_type_description
_atom_type_scat_dispersion_real
_atom_type_scat_dispersion_imag
_atom_type_scat_source
C C 0.0181 0.0091 'International Tables Vol C Tables 4.2.6.8 and 6.1.1.4'
H H 0.0000 0.0000 'International Tables Vol C Tables 4.2.6.8 and 6.1.1.4'
N N 0.0311 0.0180 'International Tables Vol C Tables 4.2.6.8 and 6.1.1.4'
B B 0.0090 0.0039 'International Tables Vol C Tables 4.2.6.8 and 6.1.1.4'
F F 0.0727 0.0534 'International Tables Vol C Tables 4.2.6.8 and 6.1.1.4'

loop_
_geom_angle_atom_site_label_1
_geom_angle_atom_site_label_2
_geom_angle_atom_site_label_3
_geom_angle
F2 B1 F1 109.27(14)
F2 B1 N2 110.95(14)
F1 B1 N2 110.20(14)
F2 B1 N1 109.85(14)
F1 B1 N1 110.45(14)
N2 B1 N1 106.09(12)
C1 N1 C4 107.07(13)
C1 N1 B1 126.67(13)
C4 N1 B1 126.20(12)
C9 N2 C6 107.18(13)
C9 N2 B1 126.97(13)
C6 N2 B1 125.81(13)
N1 C1 C2 110.73(14)
N1 C1 H1 124.6
C2 C1 H1 124.6
C3 C2 C1 106.95(15)
C3 C2 H2 126.5
C1 C2 H2 126.5
C2 C3 C4 107.18(15)
C2 C3 H3 126.4
C4 C3 H3 126.4
N1 C4 C5 120.48(14)
N1 C4 C3 108.07(13)
C5 C4 C3 131.44(14)
C4 C5 C6 120.47(13)
C4 C5 C10 120.61(14)
C6 C5 C10 118.91(13)
N2 C6 C7 108.18(14)
N2 C6 C5 120.78(13)
C7 C6 C5 131.04(14)
C8 C7 C6 107.54(15)
C8 C7 H7 126.2
C6 C7 H7 126.2
C7 C8 C9 106.96(15)
C7 C8 H8 126.5
C9 C8 H8 126.5
N2 C9 C8 110.14(15)
N2 C9 H9 124.9
C8 C9 H9 124.9
C11 C10 C5 178.13(16)
C10 C11 C12 179.8(2)
C13 C12 C21 120.29(14)
C13 C12 C11 119.68(14)
C21 C12 C11 120.02(14)
C12 C13 C14 120.19(16)
C12 C13 H13 119.9
C14 C13 H13 119.9
C15 C14 C13 120.64(17)
C15 C14 H14 119.7
C13 C14 H14 119.7
C14 C15 C16 121.02(15)
C14 C15 H15 119.5
C16 C15 H15 119.5
C15 C16 C17 122.06(16)
C15 C16 C21 119.31(15)
C17 C16 C21 118.62(16)
C18 C17 C16 121.32(17)
C18 C17 H17 119.3
C16 C17 H17 119.3
C17 C18 C19 119.87(18)
C17 C18 H18 120.1
C19 C18 H18 120.1
C20 C19 C18 120.83(19)
C20 C19 H19 119.6
C18 C19 H19 119.6
C19 C20 C21 121.02(16)
C19 C20 H20 119.5
C21 C20 H20 119.5
C20 C21 C16 118.31(14)
C20 C21 C12 123.17(14)
C16 C21 C12 118.51(15)

loop_
_geom_bond_atom_site_label_1
_geom_bond_atom_site_label_2
_geom_bond_distance
F1 B1 1.387(2)
F2 B1 1.379(2)
B1 N2 1.545(2)
B1 N1 1.552(2)
N1 C1 1.334(2)
N1 C4 1.3903(18)
N2 C9 1.346(2)
N2 C6 1.3887(18)
C1 C2 1.394(2)
C1 H1 0.9500
C2 C3 1.368(2)
C2 H2 0.9500
C3 C4 1.410(2)
C3 H3 0.9500
C4 C5 1.392(2)
C5 C6 1.408(2)
C5 C10 1.420(2)
C6 C7 1.393(2)
C7 C8 1.377(2)
C7 H7 0.9500
C8 C9 1.387(2)
C8 H8 0.9500
C9 H9 0.9500
C10 C11 1.201(2)
C11 C12 1.431(2)
C12 C13 1.378(2)
C12 C21 1.428(2)
C13 C14 1.407(2)
C13 H13 0.9500
C14 C15 1.357(3)
C14 H14 0.9500
C15 C16 1.411(2)
C15 H15 0.9500
C16 C17 1.413(2)
C16 C21 1.419(2)
C17 C18 1.359(3)
C17 H17 0.9500
C18 C19 1.394(3)
C18 H18 0.9500
C19 C20 1.358(2)
C19 H19 0.9500
C20 C21 1.414(2)
C20 H20 0.9500

loop_
_geom_torsion_atom_site_label_1
_geom_torsion_atom_site_label_2
_geom_torsion_atom_site_label_3
_geom_torsion_atom_site_label_4
_geom_torsion
F2 B1 N1 C1 60.0(2)
F1 B1 N1 C1 -60.6(2)
N2 B1 N1 C1 -179.98(14)
F2 B1 N1 C4 -116.66(15)
F1 B1 N1 C4 122.74(15)
N2 B1 N1 C4 3.3(2)
F2 B1 N2 C9 -62.9(2)
F1 B1 N2 C9 58.3(2)
N1 B1 N2 C9 177.86(14)
F2 B1 N2 C6 119.58(16)
F1 B1 N2 C6 -119.26(16)
N1 B1 N2 C6 0.3(2)
C4 N1 C1 C2 0.30(18)
B1 N1 C1 C2 -176.91(15)
N1 C1 C2 C3 -0.1(2)
C1 C2 C3 C4 -0.07(18)
C1 N1 C4 C5 178.63(13)
B1 N1 C4 C5 -4.1(2)
C1 N1 C4 C3 -0.34(16)
B1 N1 C4 C3 176.88(13)
C2 C3 C4 N1 0.25(17)
C2 C3 C4 C5 -178.56(15)
N1 C4 C5 C6 1.0(2)
C3 C4 C5 C6 179.64(14)
N1 C4 C5 C10 -179.73(12)
C3 C4 C5 C10 -1.0(2)
C9 N2 C6 C7 -0.46(16)
B1 N2 C6 C7 177.49(14)
C9 N2 C6 C5 178.93(14)
B1 N2 C6 C5 -3.1(2)
C4 C5 C6 N2 2.5(2)
C10 C5 C6 N2 -176.80(13)
C4 C5 C6 C7 -178.24(15)
C10 C5 C6 C7 2.4(2)
N2 C6 C7 C8 0.27(18)
C5 C6 C7 C8 -179.04(16)
C6 C7 C8 C9 0.02(19)
C6 N2 C9 C8 0.48(18)
B1 N2 C9 C8 -177.44(15)
C7 C8 C9 N2 -0.3(2)
C4 C5 C10 C11 -152(5)
C6 C5 C10 C11 27(5)
C5 C10 C11 C12 -76(51)
C10 C11 C12 C13 -134(100)
C10 C11 C12 C21 46(49)
C21 C12 C13 C14 -2.0(2)
C11 C12 C13 C14 178.14(15)
C12 C13 C14 C15 1.2(3)
C13 C14 C15 C16 0.6(3)
C14 C15 C16 C17 177.31(16)
C14 C15 C16 C21 -1.6(2)
C15 C16 C17 C18 -178.33(17)
C21 C16 C17 C18 0.6(2)
C16 C17 C18 C19 -1.7(3)
C17 C18 C19 C20 1.1(3)
C18 C19 C20 C21 0.6(3)
C19 C20 C21 C16 -1.7(2)
C19 C20 C21 C12 177.51(15)
C15 C16 C21 C20 -179.95(14)
C17 C16 C21 C20 1.1(2)
C15 C16 C21 C12 0.8(2)
C17 C16 C21 C12 -178.14(13)
C13 C12 C21 C20 -178.26(14)
C11 C12 C21 C20 1.6(2)
C13 C12 C21 C16 1.0(2)
C11 C12 C21 C16 -179.14(12)
